data_7057528
loop_
_publ_author_name
'Sohail, Manzar'
'Altaf, Muhammad'
'Baig, Nadeem'
'Jamil, Rabia'
'Sher, Muhammad'
'Fazal, Atif'

_publ_section_title
;
 A new water stable zinc metal organic framework as an electrode material
 for hydrazine sensing
;
_journal_issue 15
_journal_name_full 'New Journal of Chemistry'
_journal_page_first 12486
_journal_paper_doi 10.1039/C8NJ01507D
_journal_volume 42
_journal_year 2018
_chemical_formula_moiety 'C18  H30  N4  O4  Zn1'
_chemical_formula_sum 'C13 H18 N2 O4 Zn0.5'
_chemical_formula_weight 298.98
_chemical_properties_physical Photo-sensitive
_space_group_IT_number 2
_space_group_name_Hall '-P 1'
_space_group_name_H-M_alt 'P -1'
_symmetry_cell_setting triclinic
_symmetry_Int_Tables_number 2
_symmetry_space_group_name_Hall '-P 1'
_symmetry_space_group_name_H-M 'P -1'
_atom_sites_solution_hydrogens difmap
_audit_conform_dict_location ftp://ftp.iucr.org/pub/cif_core.dic
_audit_conform_dict_name cif_core.dic
_audit_conform_dict_version 2.4.3
_audit_creation_date 2016-02-07T20:13:02-00:00
_audit_creation_method 'WinGX routine CIF_UPDATE'
_audit_update_record
;
2018-01-09 deposited with the CCDC.
2018-06-19 downloaded from the CCDC.
;
_cell_angle_alpha 86.849(10)
_cell_angle_beta 78.013(10)
_cell_angle_gamma 66.215(11)
_cell_formula_units_Z 2
_cell_length_a 8.2199(9)
_cell_length_b 8.3508(10)
_cell_length_c 11.2244(13)
_cell_measurement_reflns_used 1645
_cell_measurement_temperature 190(2)
_cell_measurement_theta_max 26.9430
_cell_measurement_theta_min 3.7510
_cell_measurement_wavelength 0.71073
_cell_volume 689.30(15)
_computing_cell_refinement
;
        CrysAlisPro, Agilent Technologies,
        Version 1.171.35.15 (release 03-08-2011 CrysAlis171 .NET)
        (compiled Aug  3 2011,13:03:54)
;
_computing_data_collection
;
        CrysAlisPro, Agilent Technologies,
        Version 1.171.35.15 (release 03-08-2011 CrysAlis171 .NET)
        (compiled Aug  3 2011,13:03:54)
;
_computing_data_reduction
;
        CrysAlisPro, Agilent Technologies,
        Version 1.171.35.15 (release 03-08-2011 CrysAlis171 .NET)
        (compiled Aug  3 2011,13:03:54)
;
_computing_molecular_graphics 'Ortep for Windows (Farrugia, 2012)'
_computing_publication_material 'WinGX publication routines (Farrugia, 2012)'
_computing_structure_refinement 'SHELXL-2014 (Sheldrick, 2014)'
_computing_structure_solution 'SIR-97 (Altomare, 2008)'
_diffrn_ambient_temperature 190(2)
_diffrn_detector 'CCD plate'
_diffrn_detector_area_resol_mean 16.0696
_diffrn_detector_type Sapphire3
_diffrn_measured_fraction_theta_full 0.9954
_diffrn_measured_fraction_theta_max 0.5095
_diffrn_measurement_device 'four-circle diffractometer'
_diffrn_measurement_device_type 'Xcalibur, Sapphire3, Gemini ultra'
_diffrn_measurement_method '\w scans'
_diffrn_orient_matrix_UB_11 -0.0303919000
_diffrn_orient_matrix_UB_12 -0.0455619000
_diffrn_orient_matrix_UB_13 -0.0357334000
_diffrn_orient_matrix_UB_21 -0.0357693000
_diffrn_orient_matrix_UB_22 -0.0338138000
_diffrn_orient_matrix_UB_23 0.0536127000
_diffrn_orient_matrix_UB_31 -0.0840932000
_diffrn_orient_matrix_UB_32 0.0735230000
_diffrn_orient_matrix_UB_33 0.0051391000
_diffrn_radiation_monochromator graphite
_diffrn_radiation_probe x-ray
_diffrn_radiation_type 'Mo K\a'
_diffrn_radiation_wavelength 0.71073
_diffrn_reflns_av_R_equivalents 0.0310
_diffrn_reflns_av_sigmaI/netI 0.0578
_diffrn_reflns_limit_h_max 10
_diffrn_reflns_limit_h_min -9
_diffrn_reflns_limit_k_max 11
_diffrn_reflns_limit_k_min -11
_diffrn_reflns_limit_l_max 14
_diffrn_reflns_limit_l_min -13
_diffrn_reflns_number 5198
_diffrn_reflns_theta_full 26.3154
_diffrn_reflns_theta_max 29.1678
_diffrn_reflns_theta_min 3.2984
_diffrn_source 'Enhance (Mo) X-ray Source'
_exptl_absorpt_coefficient_mu 0.946
_exptl_absorpt_correction_T_max 1.00000
_exptl_absorpt_correction_T_min 0.97129
_exptl_absorpt_correction_type multi-scan
_exptl_absorpt_process_details
;
CrysAlisPro, Agilent Technologies,
Version 1.171.37.35 (release 13-08-2014 CrysAlis171 .NET)
(compiled Aug 13 2014,18:06:01)
Empirical absorption correction using spherical harmonics,
 implemented in SCALE3 ABSPACK scaling algorithm.
;
_exptl_crystal_colour colourless
_exptl_crystal_density_diffrn 1.44
_exptl_crystal_density_method 'not measured'
_exptl_crystal_description needle
_exptl_crystal_F_000 314
_exptl_crystal_recrystallization_method 'Re-crystallisation from solvent: DMF and water'
_exptl_crystal_size_max 0.3
_exptl_crystal_size_mid 0.1
_exptl_crystal_size_min 0.1
_refine_diff_density_max 0.4
_refine_diff_density_min -0.429
_refine_diff_density_rms 0.067
_refine_ls_extinction_method none
_refine_ls_goodness_of_fit_ref 1.04
_refine_ls_hydrogen_treatment refall
_refine_ls_matrix_type full
_refine_ls_number_constraints 0
_refine_ls_number_parameters 250
_refine_ls_number_reflns 3117
_refine_ls_number_restraints 0
_refine_ls_restrained_S_all 1.04
_refine_ls_R_factor_all 0.053
_refine_ls_R_factor_gt 0.0402
_refine_ls_shift/su_max 0
_refine_ls_shift/su_mean 0
_refine_ls_structure_factor_coef Fsqd
_refine_ls_weighting_details 'w=1/[\s^2^(Fo^2^)+(0.0229P)^2^+0.0819P] where P=(Fo^2^+2Fc^2^)/3'
_refine_ls_weighting_scheme calc
_refine_ls_wR_factor_gt 0.0729
_refine_ls_wR_factor_ref 0.079
_reflns_number_gt 2600
_reflns_number_total 3117
_reflns_threshold_expression 'I > 2\s(I)'
_cod_data_source_file c8nj01507d2.cif
_cod_data_source_block shelx
_cod_depositor_comments 'Adding full bibliography for 7057528.cif.'
_cod_original_formula_sum 'C13 H18 N2 O4 Zn0.50'
_cod_database_code 7057528

loop_
_symmetry_equiv_pos_as_xyz
'x, y, z'
'-x, -y, -z'

loop_
_atom_site_label
_atom_site_type_symbol
_atom_site_fract_x
_atom_site_fract_y
_atom_site_fract_z
_atom_site_U_iso_or_equiv
_atom_site_adp_type
_atom_site_occupancy
_atom_site_calc_flag
C1 C 0.2435(3) -0.3960(3) -0.0078(2) 0.0267(5) Uani 1 d
C2 C 0.3061(4) -0.5653(3) 0.0307(2) 0.0365(6) Uani 1 d
C3 C 0.2211(3) -0.6044(3) 0.1408(2) 0.0330(6) Uani 1 d
C4 C 0.0730(3) -0.4722(3) 0.2102(2) 0.0228(5) Uani 1 d
C5 C 0.0205(3) -0.3061(3) 0.16382(19) 0.0215(5) Uani 1 d
C6 C -0.0350(3) -0.5028(3) 0.3286(2) 0.0266(5) Uani 1 d
C7 C -0.3207(3) -0.5365(3) 0.4192(2) 0.0234(5) Uani 1 d
C8 C -0.4080(3) -0.3847(3) 0.5128(2) 0.0269(5) Uani 1 d
C9 C -0.4662(3) -0.5771(3) 0.3793(2) 0.0280(5) Uani 1 d
C10 C 0.0971(3) 0.0279(3) 0.23792(19) 0.0192(5) Uani 1 d
C11 C 0.0459(3) 0.0135(3) 0.37393(18) 0.0197(5) Uani 1 d
C12 C 0.1613(3) 0.0155(3) 0.44868(19) 0.0211(5) Uani 1 d
C13 C -0.1158(3) -0.0015(3) 0.42628(19) 0.0207(5) Uani 1 d
N1 N 0.1014(2) -0.2658(2) 0.05803(16) 0.0216(4) Uani 1 d
N2 N -0.2094(3) -0.4966(3) 0.31040(17) 0.0249(4) Uani 1 d
O1 O -0.0311(2) 0.08141(19) 0.18068(13) 0.0239(3) Uani 1 d
O2 O 0.2611(2) -0.0139(2) 0.19077(13) 0.0290(4) Uani 1 d
O3 O -0.2761(2) 0.0312(2) 0.04906(17) 0.0256(4) Uani 1 d
O4 O -0.4004(3) -0.1413(3) 0.23653(18) 0.0396(5) Uani 1 d
Zn1 Zn 0 0 0 0.02085(12) Uani 1 d
H1 H 0.300(3) -0.361(3) -0.081(2) 0.026(6) Uiso 1 d
H1N H -0.185(3) -0.571(3) 0.258(2) 0.030(7) Uiso 1 d
H1O3 H -0.313(4) -0.022(3) 0.098(3) 0.045(9) Uiso 1 d
H1O4 H -0.510(5) -0.113(4) 0.238(3) 0.060(10) Uiso 1 d
H2 H 0.412(3) -0.656(3) -0.021(2) 0.039(7) Uiso 1 d
H2O3 H -0.292(5) 0.012(4) -0.024(4) 0.096(14) Uiso 1 d
H2O4 H -0.357(5) -0.250(4) 0.248(3) 0.077(12) Uiso 1 d
H3 H 0.265(3) -0.720(3) 0.168(2) 0.031(7) Uiso 1 d
H5 H -0.082(3) -0.213(3) 0.209(2) 0.023(6) Uiso 1 d
H6A H -0.067(3) -0.407(3) 0.388(2) 0.027(6) Uiso 1 d
H6B H 0.039(3) -0.615(3) 0.364(2) 0.027(6) Uiso 1 d
H7B H -0.245(3) -0.640(3) 0.4582(19) 0.020(6) Uiso 1 d
H8A H -0.320(4) -0.359(3) 0.541(2) 0.042(8) Uiso 1 d
H8B H -0.482(3) -0.279(3) 0.474(2) 0.028(6) Uiso 1 d
H9 H -0.411(3) -0.673(3) 0.320(2) 0.037(7) Uiso 1 d
H9A H -0.538(3) -0.482(3) 0.340(2) 0.026(6) Uiso 1 d
H12 H 0.268(3) 0.025(3) 0.418(2) 0.023(6) Uiso 1 d
H13 H -0.194(3) -0.004(3) 0.377(2) 0.032(7) Uiso 1 d

loop_
_atom_site_aniso_label
_atom_site_aniso_U_11
_atom_site_aniso_U_22
_atom_site_aniso_U_33
_atom_site_aniso_U_23
_atom_site_aniso_U_13
_atom_site_aniso_U_12
C1 0.0265(12) 0.0342(13) 0.0199(13) -0.0011(10) 0.0018(10) -0.0154(11)
C2 0.0307(14) 0.0316(14) 0.0396(16) -0.0052(11) 0.0064(12) -0.0104(12)
C3 0.0299(13) 0.0247(13) 0.0416(16) 0.0054(11) -0.0013(11) -0.0115(11)
C4 0.0207(11) 0.0268(12) 0.0224(12) 0.0058(9) -0.0031(9) -0.0122(10)
C5 0.0190(11) 0.0284(12) 0.0170(11) 0.0023(9) -0.0010(9) -0.0107(10)
C6 0.0264(12) 0.0292(13) 0.0257(13) 0.0099(10) -0.0067(10) -0.0130(11)
C7 0.0238(12) 0.0247(12) 0.0209(12) 0.0058(9) -0.0018(9) -0.0110(10)
C8 0.0277(13) 0.0302(13) 0.0246(13) 0.0012(10) -0.0007(10) -0.0157(11)
C9 0.0289(13) 0.0342(14) 0.0216(13) 0.0011(10) 0.0004(10) -0.0161(12)
C10 0.0230(11) 0.0181(11) 0.0177(11) 0.0034(8) -0.0052(9) -0.0092(9)
C11 0.0230(11) 0.0183(11) 0.0152(11) 0.0017(8) -0.0032(8) -0.0060(9)
C12 0.0226(12) 0.0225(12) 0.0171(11) 0.0009(8) -0.0004(9) -0.0095(10)
C13 0.0232(11) 0.0234(11) 0.0166(11) 0.0009(8) -0.0062(9) -0.0095(10)
N1 0.0218(9) 0.0266(10) 0.0162(10) 0.0039(7) -0.0030(7) -0.0105(8)
N2 0.0240(10) 0.0332(12) 0.0179(10) 0.0044(8) 0.0001(8) -0.0144(9)
O1 0.0238(8) 0.0307(9) 0.0150(8) 0.0048(6) -0.0058(6) -0.0083(7)
O2 0.0239(8) 0.0468(10) 0.0172(9) 0.0082(7) -0.0046(7) -0.0160(8)
O3 0.0230(8) 0.0376(10) 0.0188(9) 0.0083(7) -0.0031(7) -0.0160(8)
O4 0.0229(10) 0.0508(13) 0.0434(12) 0.0224(9) -0.0079(8) -0.0150(9)
Zn1 0.0208(2) 0.0280(2) 0.0136(2) 0.00669(14) -0.00347(14) -0.01035(16)

loop_
_atom_type_symbol
_atom_type_description
_atom_type_scat_dispersion_real
_atom_type_scat_dispersion_imag
_atom_type_scat_source
C C 0.0033 0.0016 'International Tables Vol C Tables 4.2.6.8 and 6.1.1.4'
H H 0 0 'International Tables Vol C Tables 4.2.6.8 and 6.1.1.4'
N N 0.0061 0.0033 'International Tables Vol C Tables 4.2.6.8 and 6.1.1.4'
O O 0.0106 0.006 'International Tables Vol C Tables 4.2.6.8 and 6.1.1.4'
Zn Zn 0.2839 1.4301 'International Tables Vol C Tables 4.2.6.8 and 6.1.1.4'

loop_
_geom_angle_atom_site_label_1
_geom_angle_atom_site_label_2
_geom_angle_atom_site_label_3
_geom_angle
_geom_angle_site_symmetry_1
_geom_angle_site_symmetry_3
N1 C1 C2 122.3(2) . .
N1 C1 H1 114.8(13) . .
C2 C1 H1 122.9(13) . .
C1 C2 C3 119.5(2) . .
C1 C2 H2 119.0(15) . .
C3 C2 H2 121.6(15) . .
C2 C3 C4 119.4(2) . .
C2 C3 H3 119.7(14) . .
C4 C3 H3 120.9(14) . .
C5 C4 C3 116.9(2) . .
C5 C4 C6 119.56(19) . .
C3 C4 C6 123.5(2) . .
N1 C5 C4 124.58(19) . .
N1 C5 H5 116.6(13) . .
C4 C5 H5 118.8(13) . .
N2 C6 C4 110.23(19) . .
N2 C6 H6A 105.2(13) . .
C4 C6 H6A 110.2(13) . .
N2 C6 H6B 112.8(13) . .
C4 C6 H6B 110.1(13) . .
H6A C6 H6B 108.1(19) . .
N2 C7 C9 108.52(19) . .
N2 C7 C8 111.65(18) . .
C9 C7 C8 110.2(2) . .
N2 C7 H7B 110.1(12) . .
C9 C7 H7B 108.3(12) . .
C8 C7 H7B 108.0(12) . .
C7 C8 C9 110.95(19) . 2_446
C7 C8 H8A 112.0(14) . .
C9 C8 H8A 109.7(16) 2_446 .
C7 C8 H8B 108.7(13) . .
C9 C8 H8B 108.2(13) 2_446 .
H8A C8 H8B 107.2(19) . .
C7 C9 C8 112.1(2) . 2_446
C7 C9 H9 110.2(15) . .
C8 C9 H9 111.1(14) 2_446 .
C7 C9 H9A 110.1(14) . .
C8 C9 H9A 107.6(14) 2_446 .
H9 C9 H9A 106(2) . .
O2 C10 O1 125.20(19) . .
O2 C10 C11 118.24(19) . .
O1 C10 C11 116.55(18) . .
C13 C11 C12 119.3(2) . .
C13 C11 C10 120.7(2) . .
C12 C11 C10 119.98(19) . .
C13 C12 C11 120.4(2) 2_556 .
C13 C12 H12 117.6(15) 2_556 .
C11 C12 H12 122.0(15) . .
C12 C13 C11 120.3(2) 2_556 .
C12 C13 H13 119.5(15) 2_556 .
C11 C13 H13 120.2(15) . .
C5 N1 C1 117.44(19) . .
C5 N1 Zn1 119.42(14) . .
C1 N1 Zn1 123.14(15) . .
C6 N2 C7 114.55(19) . .
C6 N2 H1N 106.3(18) . .
C7 N2 H1N 107.4(17) . .
C10 O1 Zn1 123.03(13) . .
Zn1 O3 H1O3 125(2) . .
Zn1 O3 H2O3 99(2) . .
H1O3 O3 H2O3 111(3) . .
H1O4 O4 H2O4 105(3) . .
O1 Zn1 O1 180.00(8) . 2
O1 Zn1 O3 86.31(7) . .
O1 Zn1 O3 93.68(7) 2 .
O1 Zn1 O3 93.69(7) . 2
O1 Zn1 O3 86.32(7) 2 2
O3 Zn1 O3 180 . 2
O1 Zn1 N1 88.11(6) . .
O1 Zn1 N1 91.89(6) 2 .
O3 Zn1 N1 93.27(7) . .
O3 Zn1 N1 86.73(7) 2 .
O1 Zn1 N1 91.89(6) . 2
O1 Zn1 N1 88.11(6) 2 2
O3 Zn1 N1 86.73(7) . 2
O3 Zn1 N1 93.27(7) 2 2
N1 Zn1 N1 180 . 2

loop_
_geom_bond_atom_site_label_1
_geom_bond_atom_site_label_2
_geom_bond_distance
_geom_bond_site_symmetry_2
C1 N1 1.341(3) .
C1 C2 1.374(3) .
C1 H1 0.95(2) .
C2 C3 1.379(3) .
C2 H2 0.98(2) .
C3 C4 1.387(3) .
C3 H3 0.94(2) .
C4 C5 1.383(3) .
C4 C6 1.508(3) .
C5 N1 1.332(3) .
C5 H5 0.95(2) .
C6 N2 1.470(3) .
C6 H6A 0.99(2) .
C6 H6B 1.00(2) .
C7 N2 1.476(3) .
C7 C9 1.521(3) .
C7 C8 1.524(3) .
C7 H7B 0.98(2) .
C8 C9 1.530(3) 2_446
C8 H8A 0.95(3) .
C8 H8B 0.99(2) .
C9 C8 1.530(3) 2_446
C9 H9 0.97(2) .
C9 H9A 0.93(2) .
C10 O2 1.250(2) .
C10 O1 1.262(2) .
C10 C11 1.509(3) .
C11 C13 1.389(3) .
C11 C12 1.397(3) .
C12 C13 1.387(3) 2_556
C12 H12 0.90(2) .
C13 C12 1.387(3) 2_556
C13 H13 0.94(3) .
N1 Zn1 2.1495(18) .
N2 H1N 0.82(2) .
O1 Zn1 2.1063(14) .
O3 Zn1 2.1315(17) .
O3 H1O3 0.77(3) .
O3 H2O3 0.89(4) .
O4 H1O4 0.83(3) .
O4 H2O4 0.84(3) .
Zn1 O1 2.1063(14) 2
Zn1 O3 2.1315(17) 2
Zn1 N1 2.1496(18) 2

loop_
_geom_torsion_atom_site_label_1
_geom_torsion_atom_site_label_2
_geom_torsion_atom_site_label_3
_geom_torsion_atom_site_label_4
_geom_torsion
_geom_torsion_site_symmetry_4
N1 C1 C2 C3 0.0(4) .
C1 C2 C3 C4 0.5(4) .
C2 C3 C4 C5 -0.6(4) .
C2 C3 C4 C6 176.8(2) .
C3 C4 C5 N1 0.3(3) .
C6 C4 C5 N1 -177.2(2) .
C5 C4 C6 N2 72.9(3) .
C3 C4 C6 N2 -104.5(3) .
N2 C7 C8 C9 175.9(2) 2_446
C9 C7 C8 C9 55.2(3) 2_446
N2 C7 C9 C8 -178.41(19) 2_446
C8 C7 C9 C8 -55.9(3) 2_446
O2 C10 C11 C13 -157.7(2) .
O1 C10 C11 C13 22.1(3) .
O2 C10 C11 C12 22.4(3) .
O1 C10 C11 C12 -157.78(19) .
C13 C11 C12 C13 0.5(3) 2_556
C10 C11 C12 C13 -179.70(18) 2_556
C12 C11 C13 C12 -0.5(3) 2_556
C10 C11 C13 C12 179.70(18) 2_556
C4 C5 N1 C1 0.1(3) .
C4 C5 N1 Zn1 179.72(17) .
C2 C1 N1 C5 -0.3(3) .
C2 C1 N1 Zn1 -179.83(19) .
C4 C6 N2 C7 176.18(18) .
C9 C7 N2 C6 -163.8(2) .
C8 C7 N2 C6 74.5(3) .
O2 C10 O1 Zn1 31.4(3) .
C11 C10 O1 Zn1 -148.37(13) .
